data_1546091
loop_
_publ_author_name
'Cai, Wenting'
'Morales-Mart\'inez, Roser'
'Zhang, Xingxing'
'Najera, Daniel'
'Romero, Elkin'
'Metta Magana, Alejandro Jose'
'Rodriguez-Fortea, Antonio'
'Fortier, Skye'
'Chen, Ning'
'Poblet, Josep M.'
'Echegoyen, Luis'

_publ_section_title
;
 Single Crystal Structures and Theoretical Calculations of Uranium
 Endohedral Metallofullerenes (U@C2n, 2n=74, 82) Show Cage Isomer
 Dependent Oxidation States for U
;
_journal_name_full 'Chem. Sci.'
_journal_paper_doi 10.1039/C7SC01711A
_journal_year 2017
_chemical_formula_sum 'C122 H56 N4 Ni U'
_chemical_formula_weight 1874.44
_chemical_name_systematic
;
 ?
;
_space_group_crystal_system monoclinic
_space_group_IT_number 15
_space_group_name_Hall '-C 2yc'
_space_group_name_H-M_alt 'C 1 2/c 1'
_symmetry_space_group_name_Hall '-C 2yc'
_symmetry_space_group_name_H-M 'C 1 2/c 1'
_atom_sites_solution_hydrogens geom
_atom_sites_solution_primary direct
_atom_sites_solution_secondary difmap
_audit_creation_method SHELXL-2013
_audit_update_record
;
2016-10-06 deposited with the CCDC.
2017-05-22 downloaded from the CCDC.
;
_cell_angle_alpha 90
_cell_angle_beta 94.044(2)
_cell_angle_gamma 90
_cell_formula_units_Z 8
_cell_length_a 25.102(3)
_cell_length_b 14.9208(19)
_cell_length_c 38.636(5)
_cell_measurement_reflns_used 10703
_cell_measurement_temperature 150(2)
_cell_measurement_theta_max 54.666
_cell_measurement_theta_min 4.390
_cell_volume 14435(3)
_computing_cell_refinement 'Bruker XSCANS'
_computing_data_collection 'Bruker XSCANS'
_computing_data_reduction 'Bruker SHELXTL'
_computing_publication_material 'SHELXL-2013 (Sheldrick, 2013)'
_computing_structure_refinement 'SHELXL-2013 (Sheldrick, 2013)'
_computing_structure_solution 'Bruker SHELXTL'
_diffrn_ambient_temperature 150(2)
_diffrn_measured_fraction_theta_full 0.994
_diffrn_measured_fraction_theta_max 0.988
_diffrn_measurement_device_type 'Bruker P4'
_diffrn_measurement_method '\w scans'
_diffrn_radiation_type MoK\a
_diffrn_radiation_wavelength 0.71073
_diffrn_reflns_av_R_equivalents 0.0981
_diffrn_reflns_av_unetI/netI 0.1150
_diffrn_reflns_Laue_measured_fraction_full 0.994
_diffrn_reflns_Laue_measured_fraction_max 0.988
_diffrn_reflns_limit_h_max 33
_diffrn_reflns_limit_h_min -33
_diffrn_reflns_limit_k_max 19
_diffrn_reflns_limit_k_min -19
_diffrn_reflns_limit_l_max 51
_diffrn_reflns_limit_l_min -47
_diffrn_reflns_number 70532
_diffrn_reflns_point_group_measured_fraction_full 0.994
_diffrn_reflns_point_group_measured_fraction_max 0.988
_diffrn_reflns_theta_full 25.242
_diffrn_reflns_theta_max 28.464
_diffrn_reflns_theta_min 1.627
_diffrn_source 'sealed tube'
_exptl_absorpt_coefficient_mu 2.571
_exptl_absorpt_correction_T_max 0.773
_exptl_absorpt_correction_T_min 0.562
_exptl_absorpt_correction_type multi-scan
_exptl_absorpt_process_details SADABS
_exptl_crystal_colour black
_exptl_crystal_density_diffrn 1.725
_exptl_crystal_density_method 'not measured'
_exptl_crystal_description block
_exptl_crystal_F_000 7488
_exptl_crystal_size_max 0.30
_exptl_crystal_size_mid 0.19
_exptl_crystal_size_min 0.10
_refine_diff_density_max 2.153
_refine_diff_density_min -2.043
_refine_diff_density_rms 0.157
_refine_ls_extinction_method none
_refine_ls_goodness_of_fit_ref 1.813
_refine_ls_hydrogen_treatment constr
_refine_ls_matrix_type full
_refine_ls_number_parameters 1873
_refine_ls_number_reflns 18022
_refine_ls_number_restraints 3929
_refine_ls_restrained_S_all 1.872
_refine_ls_R_factor_all 0.1705
_refine_ls_R_factor_gt 0.1247
_refine_ls_shift/su_max 0.001
_refine_ls_shift/su_mean 0.000
_refine_ls_structure_factor_coef Fsqd
_refine_ls_weighting_details
;
 w=1/[\s^2^(Fo^2^)+(0.1000P)^2^]
 where P=(Fo^2^+2Fc^2^)/3
;
_refine_ls_weighting_scheme calc
_refine_ls_wR_factor_gt 0.3214
_refine_ls_wR_factor_ref 0.3355
_reflns_Friedel_coverage 0.000
_reflns_number_gt 11937
_reflns_number_total 18022
_reflns_threshold_expression 'I > 2\s(I)'
_cod_data_source_file c7sc01711a2.cif
_cod_data_source_block 26
_cod_depositor_comments
;
The following automatic conversions were performed:

'_exptl_absorpt_correction_type' value 'Multi-scan' changed to
'multi-scan' according to
/home/data/users/saulius/crontab/automatic-downloads/rss-feeds/RSC/lib/dictionaries/cif_core.dic
dictionary named 'cif_core.dic' version 2.4.2 from 2011-04-26.

Automatic conversion script
Id: cif_fix_values 4973 2017-02-22 13:04:09Z antanas 
;
_cod_original_formula_sum 'C122 H56 N4 Ni1 U1'
_cod_database_code 1546091
_shelx_space_group_comment
;
The symmetry employed for this shelxl refinement is uniquely defined
by the following loop, which should always be used as a source of
symmetry information in preference to the above space-group names.
They are only intended as comments.
;
_shelxl_version_number 2013-2

loop_
_space_group_symop_operation_xyz
'x, y, z'
'-x, y, -z+1/2'
'x+1/2, y+1/2, z'
'-x+1/2, y+1/2, -z+1/2'
'-x, -y, -z'
'x, -y, z-1/2'
'-x+1/2, -y+1/2, -z'
'x+1/2, -y+1/2, z-1/2'

loop_
_atom_site_label
_atom_site_type_symbol
_atom_site_fract_x
_atom_site_fract_y
_atom_site_fract_z
_atom_site_U_iso_or_equiv
_atom_site_adp_type
_atom_site_occupancy
_atom_site_site_symmetry_order
_atom_site_calc_flag
_atom_site_refinement_flags_posn
_atom_site_refinement_flags_adp
_atom_site_refinement_flags_occupancy
_atom_site_disorder_assembly
_atom_site_disorder_group
Ni1 Ni 0.01871(3) 0.99081(5) 0.20704(2) 0.0177(2) Uani 1 1 d . . . A 4
N4 N 0.01997(19) 0.8590(3) 0.20612(13) 0.0171(10) Uani 1 1 d . . . A 4
N3 N 0.0762(2) 0.9914(3) 0.24437(15) 0.0204(12) Uani 1 1 d . . . A 4
N1 N -0.0365(2) 0.9915(3) 0.16874(16) 0.0228(12) Uani 1 1 d . . . A 4
N2 N 0.02023(19) 1.1212(3) 0.20640(14) 0.0210(11) Uani 1 1 d . . . A 4
C1N C -0.0596(2) 0.9180(4) 0.15105(18) 0.0234(14) Uani 1 1 d . . . A 4
C2N C -0.0960(3) 0.9453(5) 0.12286(18) 0.0268(15) Uani 1 1 d . . . A 4
C3N C -0.1249(3) 0.8829(5) 0.09773(19) 0.0338(17) Uani 1 1 d . . . A 4
H3N1 H -0.1545 0.9142 0.0856 0.041 Uiso 1 1 calc R U . A 4
H3N2 H -0.1394 0.8332 0.1103 0.041 Uiso 1 1 calc R U . A 4
C4N C -0.0880(4) 0.8473(6) 0.0717(2) 0.049(2) Uani 1 1 d . . . A 4
H4N1 H -0.1073 0.8075 0.0559 0.073 Uiso 1 1 calc R U . A 4
H4N2 H -0.0590 0.8155 0.0837 0.073 Uiso 1 1 calc R U . A 4
H4N3 H -0.0741 0.8964 0.0591 0.073 Uiso 1 1 calc R U . A 4
C5N C -0.0953(3) 1.0364(5) 0.12279(18) 0.0275(15) Uani 1 1 d . . . A 4
C6N C -0.0584(2) 1.0637(4) 0.15124(18) 0.0241(14) Uani 1 1 d . . . A 4
C7N C -0.1245(3) 1.1032(5) 0.0972(2) 0.0387(18) Uani 1 1 d . . . A 4
H7N1 H -0.1546 1.0735 0.0849 0.046 Uiso 1 1 calc R U . A 4
H7N2 H -0.1381 1.1532 0.1100 0.046 Uiso 1 1 calc R U . A 4
C8N C -0.0864(3) 1.1377(6) 0.0711(2) 0.045(2) Uani 1 1 d . . . A 4
H8N1 H -0.1049 1.1789 0.0554 0.068 Uiso 1 1 calc R U . A 4
H8N2 H -0.0734 1.0882 0.0582 0.068 Uiso 1 1 calc R U . A 4
H8N3 H -0.0568 1.1677 0.0832 0.068 Uiso 1 1 calc R U . A 4
C9N C -0.0472(3) 1.1532(5) 0.15944(18) 0.0285(15) Uani 1 1 d . . . A 4
H9N H -0.0666 1.1973 0.1471 0.034 Uiso 1 1 calc R U . A 4
C10N C -0.0097(2) 1.1795(4) 0.18431(17) 0.0241(14) Uani 1 1 d . . . A 4
C11N C 0.0519(2) 1.1801(4) 0.22642(18) 0.0203(13) Uani 1 1 d . . . A 4
C12N C 0.0425(3) 1.2700(4) 0.2178(2) 0.0298(16) Uani 1 1 d . . . A 4
C13N C 0.0036(3) 1.2699(5) 0.19133(19) 0.0284(15) Uani 1 1 d . . . A 4
C14N C 0.1023(2) 1.0622(5) 0.25959(17) 0.0239(14) Uani 1 1 d . . . A 4
C15N C 0.1441(2) 1.0351(5) 0.28440(17) 0.0242(14) Uani 1 1 d . . . A 4
C16N C 0.1437(2) 0.9448(5) 0.28446(17) 0.0239(14) Uani 1 1 d . . . A 4
C17N C 0.1019(2) 0.9156(4) 0.25923(16) 0.0217(14) Uani 1 1 d . . . A 4
C18N C 0.1818(3) 0.8814(5) 0.30382(19) 0.0308(16) Uani 1 1 d . . . A 4
H18A H 0.1626 0.8285 0.3105 0.037 Uiso 1 1 calc R U . A 4
H18B H 0.1969 0.9103 0.3248 0.037 Uiso 1 1 calc R U . A 4
C19N C 0.2270(3) 0.8537(6) 0.2813(2) 0.046(2) Uani 1 1 d . . . A 4
H19A H 0.2506 0.8132 0.2941 0.070 Uiso 1 1 calc R U . A 4
H19B H 0.2464 0.9060 0.2751 0.070 Uiso 1 1 calc R U . A 4
H19C H 0.2121 0.8246 0.2607 0.070 Uiso 1 1 calc R U . A 4
C20N C 0.1819(3) 1.0985(5) 0.30436(18) 0.0286(15) Uani 1 1 d . . . A 4
H20A H 0.1966 1.0693 0.3253 0.034 Uiso 1 1 calc R U . A 4
H20B H 0.1624 1.1512 0.3111 0.034 Uiso 1 1 calc R U . A 4
C21N C 0.2277(3) 1.1273(6) 0.2823(2) 0.049(2) Uani 1 1 d . . . A 4
H21A H 0.2511 1.1676 0.2955 0.073 Uiso 1 1 calc R U . A 4
H21B H 0.2132 1.1569 0.2617 0.073 Uiso 1 1 calc R U . A 4
H21C H 0.2474 1.0753 0.2760 0.073 Uiso 1 1 calc R U . A 4
C22N C 0.0897(2) 0.8308(4) 0.25160(18) 0.0250(14) Uani 1 1 d . . . A 4
H22N H 0.1081 0.7869 0.2647 0.030 Uiso 1 1 calc R U . A 4
C23N C 0.0519(2) 0.8013(4) 0.22597(17) 0.0232(14) Uani 1 1 d . . . A 4
C24N C -0.0107(2) 0.8040(4) 0.18440(17) 0.0223(14) Uani 1 1 d . . . A 4
C25N C -0.0483(3) 0.8298(4) 0.15948(17) 0.0243(14) Uani 1 1 d . . . A 4
H25N H -0.0678 0.7853 0.1473 0.029 Uiso 1 1 calc R U . A 4
C26N C 0.0024(3) 0.7109(4) 0.19165(19) 0.0283(15) Uani 1 1 d . . . A 4
C27N C -0.0215(3) 0.6340(5) 0.1707(2) 0.0396(19) Uani 1 1 d . . . A 4
H27A H -0.0157 0.5791 0.1839 0.048 Uiso 1 1 calc R U . A 4
H27B H -0.0598 0.6431 0.1671 0.048 Uiso 1 1 calc R U . A 4
C28N C 0.0012(4) 0.6233(6) 0.1362(3) 0.054(2) Uani 1 1 d . . . A 4
H28A H -0.0157 0.5737 0.1240 0.081 Uiso 1 1 calc R U . A 4
H28B H 0.0389 0.6124 0.1395 0.081 Uiso 1 1 calc R U . A 4
H28C H -0.0049 0.6771 0.1228 0.081 Uiso 1 1 calc R U . A 4
C29N C 0.0898(2) 1.1506(4) 0.25204(18) 0.0235(14) Uani 1 1 d . . . A 4
H29N H 0.1083 1.1942 0.2652 0.028 Uiso 1 1 calc R U . A 4
C30N C 0.0415(3) 0.7112(5) 0.21731(19) 0.0314(16) Uani 1 1 d . . . A 4
C31N C 0.0708(3) 0.6328(5) 0.2342(2) 0.0388(19) Uani 1 1 d . . . A 4
H31A H 0.0504 0.5785 0.2295 0.047 Uiso 1 1 calc R U . A 4
H31B H 0.0740 0.6416 0.2592 0.047 Uiso 1 1 calc R U . A 4
C32N C 0.1270(3) 0.6215(5) 0.2211(3) 0.048(2) Uani 1 1 d . . . A 4
H32A H 0.1445 0.5713 0.2325 0.071 Uiso 1 1 calc R U . A 4
H32B H 0.1475 0.6749 0.2260 0.071 Uiso 1 1 calc R U . A 4
H32C H 0.1239 0.6113 0.1965 0.071 Uiso 1 1 calc R U . A 4
C33N C -0.0194(3) 1.3499(5) 0.1703(2) 0.042(2) Uani 1 1 d . . . A 4
H33A H -0.0578 1.3431 0.1668 0.051 Uiso 1 1 calc R U . A 4
H33B H -0.0123 1.4044 0.1835 0.051 Uiso 1 1 calc R U . A 4
C34N C 0.0039(4) 1.3589(6) 0.1355(3) 0.052(2) Uani 1 1 d . . . A 4
H34A H -0.0119 1.4095 0.1234 0.078 Uiso 1 1 calc R U . A 4
H34B H -0.0035 1.3055 0.1222 0.078 Uiso 1 1 calc R U . A 4
H34C H 0.0418 1.3673 0.1389 0.078 Uiso 1 1 calc R U . A 4
C35N C 0.0719(3) 1.3491(5) 0.2346(2) 0.0377(19) Uani 1 1 d . . . A 4
H35A H 0.0745 1.3410 0.2596 0.045 Uiso 1 1 calc R U . A 4
H35B H 0.0514 1.4032 0.2294 0.045 Uiso 1 1 calc R U . A 4
C36N C 0.1279(3) 1.3608(6) 0.2222(3) 0.050(2) Uani 1 1 d . . . A 4
H36A H 0.1446 1.4118 0.2335 0.075 Uiso 1 1 calc R U . A 4
H36B H 0.1255 1.3699 0.1976 0.075 Uiso 1 1 calc R U . A 4
H36C H 0.1486 1.3081 0.2278 0.075 Uiso 1 1 calc R U . A 4
C1W C 0.2314(5) 0.4956(6) 0.1158(3) 0.057(3) Uani 1 1 d . . . . .
H1W H 0.2678 0.4986 0.1223 0.068 Uiso 1 1 calc R U . . .
C2W C 0.1947(5) 0.4939(7) 0.1400(3) 0.061(3) Uani 1 1 d . . . . .
H2W H 0.2069 0.4960 0.1632 0.073 Uiso 1 1 calc R U . . .
C3W C 0.1390(5) 0.4891(7) 0.1317(3) 0.065(3) Uani 1 1 d . . . . .
H3W H 0.1146 0.4879 0.1487 0.078 Uiso 1 1 calc R U . . .
C4W C 0.1228(5) 0.4863(8) 0.0956(3) 0.076(4) Uani 1 1 d . . . . .
H4W H 0.0867 0.4836 0.0887 0.091 Uiso 1 1 calc R U . . .
C5W C -0.0313(6) 1.3585(9) 0.0284(4) 0.087(4) Uani 1 1 d D . . . .
H5W H -0.0511 1.3493 0.0476 0.104 Uiso 1 1 calc R U . . .
C6W C 0.0208(8) 1.3511(12) 0.0310(4) 0.125(7) Uani 1 1 d . . . . .
H6W H 0.0388 1.3425 0.0527 0.151 Uiso 1 1 calc R U . . .
C8W C 0.0266(6) 1.3672(9) -0.0297(4) 0.082(4) Uani 1 1 d . . . . .
H8W H 0.0455 1.3671 -0.0496 0.099 Uiso 1 1 calc R U . . .
C9W C 0.2133(5) 0.4926(6) 0.0812(2) 0.058(3) Uani 1 1 d . . . . .
H9W H 0.2377 0.4941 0.0642 0.070 Uiso 1 1 calc R U . . .
C10W C 0.1585(6) 0.4874(8) 0.0716(3) 0.081(4) Uani 1 1 d . . . . .
H10W H 0.1468 0.4848 0.0482 0.097 Uiso 1 1 calc R U . . .
C11W C -0.0238(7) 1.3781(12) -0.0321(4) 0.112(5) Uani 1 1 d . . . . .
H11W H -0.0407 1.3851 -0.0542 0.134 Uiso 1 1 calc R U . . .
C12W C 0.0508(6) 1.3564(13) -0.0003(6) 0.140(8) Uani 1 1 d . . . . .
H12W H 0.0878 1.3518 0.0016 0.168 Uiso 1 1 calc R U . . .
C13W C -0.0558(6) 1.3803(11) -0.0033(4) 0.117(6) Uani 1 1 d D . . . .
H13W H -0.0917 1.3958 -0.0058 0.140 Uiso 1 1 calc R U . . .
U2 U 0.15047(5) 0.89640(7) 0.09284(4) 0.0371(4) Uani 0.456(3) 1 d . . P B 2
U8 U 0.1493(12) 1.144(2) 0.0943(7) 0.0371(4) Uani 0.0140(13) 1 d . . P B 2
U9 U 0.1808(3) 0.8635(5) 0.0862(3) 0.0371(4) Uani 0.0414(10) 1 d . . P B 2
U10 U 0.1738(5) 1.1138(7) 0.1092(4) 0.111(3) Uani 0.078(2) 1 d . U P B 2
U3 U 0.15023(13) 1.0916(3) 0.09300(11) 0.0742(14) Uani 0.181(3) 1 d . U P B 2
U1 U 0.1725(4) 0.8764(4) 0.1075(2) 0.054(2) Uani 0.083(2) 1 d . . P B 2
U5 U 0.12965(19) 0.9842(7) 0.08174(19) 0.171(5) Uani 0.146(2) 1 d . . P B 2
C1A C 0.2627(8) 1.2283(10) 0.1028(5) 0.103(5) Uani 0.745(8) 1 d D U P C 1
C2A C 0.2710(8) 1.2030(11) 0.1372(5) 0.089(5) Uani 0.745(8) 1 d D U P C 1
C3A C 0.2172(9) 1.1905(12) 0.1568(5) 0.089(5) Uani 0.745(8) 1 d D U P C 1
C4A C 0.1719(8) 1.2113(11) 0.1393(5) 0.098(5) Uani 0.745(8) 1 d D U P C 1
C5A C 0.1694(9) 1.2430(13) 0.1041(6) 0.120(6) Uani 0.745(8) 1 d D U P C 1
C6A C 0.1231(8) 1.1584(11) 0.1442(4) 0.093(5) Uani 0.745(8) 1 d D U P C 1
C7A C 0.1275(7) 1.0815(12) 0.1672(5) 0.071(4) Uani 0.745(8) 1 d D U P C 1
C8A C 0.1757(6) 1.0765(12) 0.1867(4) 0.080(4) Uani 0.745(8) 1 d D U P C 1
C9A C 0.2222(7) 1.1319(11) 0.1820(4) 0.089(5) Uani 0.745(8) 1 d D U P C 1
C10A C 0.1925(7) 0.9827(11) 0.1952(4) 0.077(4) Uani 0.745(8) 1 d D U P C 1
C11A C 0.2531(7) 0.9841(11) 0.1989(4) 0.084(4) Uani 0.745(8) 1 d D U P C 1
C12A C 0.2715(6) 1.0735(13) 0.1884(4) 0.090(5) Uani 0.745(8) 1 d D U P C 1
C13A C 0.0917(7) 1.1545(13) 0.1113(6) 0.116(5) Uani 0.745(8) 1 d D U P C 1
C14A C 0.0664(8) 1.0776(16) 0.1017(7) 0.104(5) Uani 0.745(8) 1 d D U P C 1
C15A C 0.0658(6) 1.0094(11) 0.1263(5) 0.093(5) Uani 0.745(8) 1 d D U P C 1
C16A C 0.0985(6) 1.0088(10) 0.1579(4) 0.073(4) Uani 0.745(8) 1 d D U P C 1
C17A C 0.0594(6) 0.9150(13) 0.1133(4) 0.091(5) Uani 0.745(8) 1 d D U P C 1
C18A C 0.0600(5) 0.9589(12) 0.0558(5) 0.091(5) Uani 0.745(8) 1 d D U P C 1
C19A C 0.0839(8) 0.8037(12) 0.0676(5) 0.116(5) Uani 0.745(8) 1 d D U P C 1
C20A C 0.1182(6) 0.9210(11) 0.1663(4) 0.072(4) Uani 0.745(8) 1 d D U P C 1
C21A C 0.0909(7) 0.8572(11) 0.1411(5) 0.097(5) Uani 0.745(8) 1 d D U P C 1
C22A C 0.1670(8) 0.9024(14) 0.1838(5) 0.085(4) Uani 0.745(8) 1 d D U P C 1
C23A C 0.1979(9) 0.8280(13) 0.1735(5) 0.095(5) Uani 0.745(8) 1 d D U P C 1
C25A C 0.3258(6) 0.9172(13) 0.1678(4) 0.091(5) Uani 0.745(8) 1 d D U P C 1
C26A C 0.1724(8) 0.7717(12) 0.1452(5) 0.108(5) Uani 0.745(8) 1 d D U P C 1
C27A C 0.3465(5) 1.1082(10) 0.1151(4) 0.081(4) Uani 0.745(8) 1 d D U P C 1
C28A C 0.3159(7) 1.1448(11) 0.1437(5) 0.092(5) Uani 0.745(8) 1 d D U P C 1
C29A C 0.2938(7) 1.1932(10) 0.0748(5) 0.094(5) Uani 0.745(8) 1 d D U P C 1
C30A C 0.0924(6) 1.1038(13) 0.0389(5) 0.098(5) Uani 0.745(8) 1 d D U P C 1
C31A C 0.1241(8) 1.0635(13) 0.0130(5) 0.105(5) Uani 0.745(8) 1 d D U P C 1
C32A C 0.1300(8) 0.9738(14) 0.0084(5) 0.107(5) Uani 0.745(8) 1 d D U P C 1
C33A C 0.0934(7) 0.9276(14) 0.0284(5) 0.107(5) Uani 0.745(8) 1 d D U P C 1
C35A C 0.1536(7) 0.7988(13) 0.0297(5) 0.110(5) Uani 0.745(8) 1 d D U P C 1
C36A C 0.2580(8) 1.1347(11) 0.0191(4) 0.102(5) Uani 0.745(8) 1 d D U P C 1
C37A C 0.2086(8) 1.0899(14) 0.0014(5) 0.104(5) Uani 0.745(8) 1 d D U P C 1
C39A C 0.2011(7) 0.7289(10) 0.1176(6) 0.108(5) Uani 0.745(8) 1 d D U P C 1
C40A C 0.2556(9) 0.7538(13) 0.1186(6) 0.104(5) Uani 0.745(8) 1 d D U P C 1
C41A C 0.2747(9) 0.7898(12) 0.1467(5) 0.108(5) Uani 0.745(8) 1 d D U P C 1
C42A C 0.3218(7) 0.8426(13) 0.1422(5) 0.096(5) Uani 0.745(8) 1 d D U P C 1
C44A C 0.2440(6) 0.8377(11) 0.0224(4) 0.092(5) Uani 0.745(8) 1 d D U P C 1
C45A C 0.2855(8) 0.9010(16) 0.0251(5) 0.095(5) Uani 0.745(8) 1 d D U P C 1
C46A C 0.2774(7) 0.9842(11) 0.0111(4) 0.085(4) Uani 0.745(8) 1 d D U P C 1
C47A C 0.2215(8) 0.9988(11) -0.0025(4) 0.088(5) Uani 0.745(8) 1 d D U P C 1
C48A C 0.1833(7) 0.8576(11) 0.0096(4) 0.090(5) Uani 0.745(8) 1 d D U P C 1
C49A C 0.1865(9) 0.9346(16) -0.0012(5) 0.100(5) Uani 0.745(8) 1 d D U P C 1
C50A C 0.3270(6) 0.8964(12) 0.0525(4) 0.089(4) Uani 0.745(8) 1 d D U P C 1
C51A C 0.3508(7) 0.9816(12) 0.0669(5) 0.089(5) Uani 0.745(8) 1 d D U P C 1
C52A C 0.3369(7) 1.0606(15) 0.0555(5) 0.090(5) Uani 0.745(8) 1 d D U P C 1
C53A C 0.2954(7) 1.0690(13) 0.0252(4) 0.100(5) Uani 0.745(8) 1 d D U P C 1
C54A C 0.3232(7) 0.8311(11) 0.0798(5) 0.088(5) Uani 0.745(8) 1 d D U P C 1
C55A C 0.2767(7) 0.7677(11) 0.0823(5) 0.094(5) Uani 0.745(8) 1 d D U P C 1
C56A C 0.3462(6) 0.8653(11) 0.1118(4) 0.082(4) Uani 0.745(8) 1 d D U P C 1
C57A C 0.3633(6) 0.9619(12) 0.1048(4) 0.085(4) Uani 0.745(8) 1 d D U P C 1
C58A C 0.3634(7) 1.0150(11) 0.1245(5) 0.097(5) Uani 0.745(8) 1 d D U P C 1
C59A C 0.3281(7) 1.1386(13) 0.0811(5) 0.089(5) Uani 0.745(8) 1 d D U P C 1
C60A C 0.2560(8) 1.1988(11) 0.0425(4) 0.098(5) Uani 0.745(8) 1 d D U P C 1
C61A C 0.2045(9) 1.2317(13) 0.0498(5) 0.116(6) Uani 0.745(8) 1 d D U P C 1
C62A C 0.1652(8) 1.2006(12) 0.0345(5) 0.109(5) Uani 0.745(8) 1 d D U P C 1
C63A C 0.1704(7) 1.1267(13) 0.0096(4) 0.096(5) Uani 0.745(8) 1 d D U P C 1
C64A C 0.1166(9) 1.1848(14) 0.0518(6) 0.129(6) Uani 0.745(8) 1 d D U P C 1
C65A C 0.1163(10) 1.2131(16) 0.0865(5) 0.130(6) Uani 0.745(8) 1 d D U P C 1
C66A C 0.2087(9) 1.2547(12) 0.0883(6) 0.122(6) Uani 0.745(8) 1 d D U P C 1
C67A C 0.0624(7) 1.0562(15) 0.0643(5) 0.092(5) Uani 0.745(8) 1 d D U P C 1
C68A C 0.0575(7) 0.8881(14) 0.0822(5) 0.111(5) Uani 0.745(8) 1 d D U P C 1
C70A C 0.1127(7) 0.7523(11) 0.0942(5) 0.102(5) Uani 0.745(8) 1 d D U P C 1
C71A C 0.1160(7) 0.7876(12) 0.1308(5) 0.110(5) Uani 0.745(8) 1 d D U P C 1
C72A C 0.2439(7) 0.7743(13) 0.0490(5) 0.109(5) Uani 0.745(8) 1 d D U P C 1
C73A C 0.1881(8) 0.7468(10) 0.0550(4) 0.096(5) Uani 0.745(8) 1 d D U P C 1
C74A C 0.1692(8) 0.7276(11) 0.0857(5) 0.108(5) Uani 0.745(8) 1 d D U P C 1
C75A C 0.1094(8) 0.8314(14) 0.0372(6) 0.123(6) Uani 0.745(8) 1 d D U P C 1
C76A C 0.2450(8) 0.8340(13) 0.1752(5) 0.111(5) Uani 0.745(8) 1 d D U P C 1
C77A C 0.2758(8) 0.9097(14) 0.1885(4) 0.104(5) Uani 0.745(8) 1 d D U P C 1
C78A C 0.3438(7) 0.9932(11) 0.1602(4) 0.086(5) Uani 0.745(8) 1 d D U P C 1
C79A C 0.3158(7) 1.0751(12) 0.1706(4) 0.094(5) Uani 0.745(8) 1 d D U P C 1
C1 C 0.3219(19) 1.124(3) 0.1443(11) 0.130(10) Uani 0.255(8) 1 d D U P C 3
C2 C 0.3335(17) 1.038(2) 0.1566(10) 0.123(10) Uani 0.255(8) 1 d D U P C 3
C3 C 0.2911(15) 0.995(2) 0.1816(11) 0.116(9) Uani 0.255(8) 1 d D U P C 3
C4 C 0.2530(12) 1.049(2) 0.1908(13) 0.121(10) Uani 0.255(8) 1 d D U P C 3
C5 C 0.2486(13) 1.141(2) 0.1781(12) 0.119(10) Uani 0.255(8) 1 d D U P C 3
C6 C 0.1982(13) 1.014(2) 0.1937(13) 0.114(10) Uani 0.255(8) 1 d D U P C 3
C7 C 0.1861(13) 0.920(2) 0.1873(12) 0.111(9) Uani 0.255(8) 1 d D U P C 3
C8 C 0.2319(12) 0.871(2) 0.1826(9) 0.107(9) Uani 0.255(8) 1 d D U P C 3
C9 C 0.2853(14) 0.908(2) 0.1791(10) 0.121(10) Uani 0.255(8) 1 d D U P C 3
C10 C 0.2216(11) 0.802(3) 0.1547(9) 0.109(9) Uani 0.255(8) 1 d D U P C 3
C11 C 0.2746(14) 0.785(3) 0.1387(9) 0.117(10) Uani 0.255(8) 1 d D U P C 3
C12 C 0.3118(14) 0.856(3) 0.1513(10) 0.122(10) Uani 0.255(8) 1 d D U P C 3
C13 C 0.1607(12) 1.082(3) 0.1811(13) 0.115(10) Uani 0.255(8) 1 d D U P C 3
C14 C 0.1158(19) 1.059(3) 0.1624(13) 0.105(10) Uani 0.255(8) 1 d D U P C 3
C15 C 0.1017(16) 0.970(2) 0.1603(10) 0.098(9) Uani 0.255(8) 1 d D U P C 3
C16 C 0.1389(14) 0.901(2) 0.1699(10) 0.108(10) Uani 0.255(8) 1 d D U P C 3
C17 C 0.0679(15) 0.941(2) 0.1290(9) 0.108(9) Uani 0.255(8) 1 d D U P C 3
C18 C 0.0578(18) 1.087(2) 0.1087(7) 0.109(9) Uani 0.255(8) 1 d D U P C 3
C19 C 0.0428(17) 0.969(2) 0.0659(8) 0.122(10) Uani 0.255(8) 1 d D U P C 3
C20 C 0.1324(13) 0.827(2) 0.1462(9) 0.112(9) Uani 0.255(8) 1 d D U P C 3
C21 C 0.0865(14) 0.846(3) 0.1202(9) 0.116(9) Uani 0.255(8) 1 d D U P C 3
C22 C 0.1757(14) 0.783(4) 0.1330(10) 0.119(9) Uani 0.255(8) 1 d D U P C 3
C23 C 0.1772(14) 0.747(3) 0.0990(9) 0.128(10) Uani 0.255(8) 1 d D U P C 3
C25 C 0.3054(14) 0.807(3) 0.0804(9) 0.122(9) Uani 0.255(8) 1 d D U P C 3
C26 C 0.1302(14) 0.768(3) 0.0734(9) 0.132(10) Uani 0.255(8) 1 d D U P C 3
C27 C 0.3614(18) 1.021(2) 0.0944(8) 0.118(9) Uani 0.255(8) 1 d D U P C 3
C28 C 0.3557(19) 0.985(2) 0.1301(8) 0.125(10) Uani 0.255(8) 1 d D U P C 3
C29 C 0.3286(16) 1.159(3) 0.1090(8) 0.133(10) Uani 0.255(8) 1 d D U P C 3
C30 C 0.1210(13) 1.203(3) 0.1260(9) 0.113(9) Uani 0.255(8) 1 d D U P C 3
C31 C 0.1267(15) 1.232(3) 0.0907(8) 0.133(10) Uani 0.255(8) 1 d D U P C 3
C32 C 0.1024(17) 1.190(3) 0.0625(9) 0.130(10) Uani 0.255(8) 1 d D U P C 3
C33 C 0.0666(17) 1.125(2) 0.0741(8) 0.110(9) Uani 0.255(8) 1 d D U P C 3
C35 C 0.0900(14) 1.035(2) 0.0240(10) 0.116(9) Uani 0.255(8) 1 d D U P C 3
C36 C 0.2618(14) 1.245(3) 0.0720(9) 0.135(10) Uani 0.255(8) 1 d D U P C 3
C37 C 0.2022(14) 1.266(3) 0.0642(9) 0.143(10) Uani 0.255(8) 1 d D U P C 3
C39 C 0.1367(14) 0.803(3) 0.0381(9) 0.137(10) Uani 0.255(8) 1 d D U P C 3
C40 C 0.1893(14) 0.812(3) 0.0275(11) 0.134(10) Uani 0.255(8) 1 d D U P C 3
C41 C 0.2228(13) 0.774(3) 0.0490(9) 0.127(9) Uani 0.255(8) 1 d D U P C 3
C42 C 0.2746(14) 0.815(3) 0.0465(8) 0.120(9) Uani 0.255(8) 1 d D U P C 3
C44 C 0.1705(12) 1.065(2) -0.0027(10) 0.117(9) Uani 0.255(8) 1 d D U P C 3
C45 C 0.2245(14) 1.091(3) 0.0035(13) 0.120(9) Uani 0.255(8) 1 d D U P C 3
C46 C 0.2317(13) 1.161(3) 0.0255(12) 0.126(10) Uani 0.255(8) 1 d D U P C 3
C47 C 0.1860(12) 1.214(3) 0.0353(11) 0.136(10) Uani 0.255(8) 1 d D U P C 3
C48 C 0.1237(15) 1.106(2) 0.0186(13) 0.124(10) Uani 0.255(8) 1 d D U P C 3
C49 C 0.1383(15) 1.179(3) 0.0297(10) 0.129(10) Uani 0.255(8) 1 d D U P C 3
C50 C 0.2676(14) 1.028(2) 0.0047(10) 0.118(9) Uani 0.255(8) 1 d D U P C 3
C51 C 0.3144(15) 1.045(2) 0.0302(10) 0.114(9) Uani 0.255(8) 1 d D U P C 3
C52 C 0.3211(15) 1.117(3) 0.0493(9) 0.113(9) Uani 0.255(8) 1 d D U P C 3
C53 C 0.2775(13) 1.188(3) 0.0469(11) 0.126(10) Uani 0.255(8) 1 d D U P C 3
C54 C 0.2561(13) 0.932(2) 0.0037(9) 0.118(9) Uani 0.255(8) 1 d D U P C 3
C55 C 0.2004(13) 0.894(3) 0.0043(13) 0.124(9) Uani 0.255(8) 1 d D U P C 3
C56 C 0.2929(16) 0.886(2) 0.0273(11) 0.117(7) Uani 0.255(8) 1 d D U P C 3
C57 C 0.3330(14) 0.955(2) 0.0432(9) 0.117(7) Uani 0.255(8) 1 d D U P C 3
C58 C 0.3528(18) 0.946(2) 0.0691(7) 0.119(9) Uani 0.255(8) 1 d D U P C 3
C59 C 0.3452(18) 1.111(2) 0.0874(8) 0.117(10) Uani 0.255(8) 1 d D U P C 3
C60 C 0.2878(15) 1.233(3) 0.1023(8) 0.136(10) Uani 0.255(8) 1 d D U P C 3
C61 C 0.2539(15) 1.235(3) 0.1305(10) 0.128(10) Uani 0.255(8) 1 d D U P C 3
C62 C 0.2081(12) 1.257(3) 0.1247(9) 0.125(10) Uani 0.255(8) 1 d D U P C 3
C63 C 0.1810(14) 1.274(3) 0.0901(8) 0.137(10) Uani 0.255(8) 1 d D U P C 3
C64 C 0.1695(14) 1.219(3) 0.1468(9) 0.121(10) Uani 0.255(8) 1 d D U P C 3
C65 C 0.1895(13) 1.165(2) 0.1743(10) 0.113(9) Uani 0.255(8) 1 d D U P C 3
C66 C 0.2786(15) 1.176(3) 0.1593(9) 0.125(10) Uani 0.255(8) 1 d D U P C 3
C67 C 0.0914(14) 1.126(2) 0.1382(9) 0.099(9) Uani 0.255(8) 1 d D U P C 3
C68 C 0.0479(18) 0.990(2) 0.1050(8) 0.110(9) Uani 0.255(8) 1 d D U P C 3
C70 C 0.0628(14) 0.881(2) 0.0590(9) 0.131(10) Uani 0.255(8) 1 d D U P C 3
C71 C 0.0877(17) 0.825(3) 0.0882(8) 0.129(10) Uani 0.255(8) 1 d D U P C 3
C72 C 0.1644(14) 0.973(2) -0.0016(12) 0.123(10) Uani 0.255(8) 1 d D U P C 3
C73 C 0.1128(16) 0.949(2) 0.0132(13) 0.122(10) Uani 0.255(8) 1 d D U P C 3
C74 C 0.1008(17) 0.876(3) 0.0303(10) 0.132(10) Uani 0.255(8) 1 d D U P C 3
C75 C 0.0599(17) 1.047(2) 0.0483(8) 0.114(10) Uani 0.255(8) 1 d D U P C 3
C76 C 0.2188(13) 0.742(3) 0.0863(9) 0.123(9) Uani 0.255(8) 1 d D U P C 3
C77 C 0.2689(14) 0.763(3) 0.1054(7) 0.122(9) Uani 0.255(8) 1 d D U P C 3
C78 C 0.3407(17) 0.863(2) 0.0904(8) 0.116(9) Uani 0.255(8) 1 d D U P C 3
C79 C 0.3431(17) 0.889(2) 0.1274(8) 0.123(10) Uani 0.255(8) 1 d D U P C 3

loop_
_atom_site_aniso_label
_atom_site_aniso_U_11
_atom_site_aniso_U_22
_atom_site_aniso_U_33
_atom_site_aniso_U_23
_atom_site_aniso_U_13
_atom_site_aniso_U_12
Ni1 0.0125(4) 0.0182(5) 0.0225(5) -0.0003(3) 0.0025(3) -0.0009(3)
N4 0.015(2) 0.008(2) 0.028(3) 0.000(2) -0.001(2) -0.0015(18)
N3 0.015(3) 0.014(3) 0.032(3) 0.000(2) 0.003(2) 0.0016(18)
N1 0.016(3) 0.022(3) 0.030(3) 0.006(2) -0.002(2) -0.001(2)
N2 0.011(2) 0.021(3) 0.031(3) 0.000(2) 0.000(2) -0.0003(19)
C1N 0.015(3) 0.021(3) 0.035(4) -0.006(3) 0.005(3) -0.001(2)
C2N 0.020(3) 0.028(4) 0.031(4) -0.007(3) -0.002(3) -0.002(3)
C3N 0.037(4) 0.032(4) 0.030(4) 0.000(3) -0.008(3) -0.009(3)
C4N 0.049(5) 0.058(6) 0.039(5) -0.012(4) -0.007(4) -0.004(4)
C5N 0.017(3) 0.038(4) 0.027(4) 0.001(3) -0.003(3) -0.004(3)
C6N 0.018(3) 0.023(3) 0.032(4) 0.000(3) 0.001(3) 0.002(2)
C7N 0.038(4) 0.042(5) 0.035(4) -0.003(4) -0.007(3) -0.007(4)
C8N 0.047(5) 0.051(5) 0.035(5) 0.008(4) -0.012(4) -0.009(4)
C9N 0.023(3) 0.029(4) 0.032(4) 0.006(3) -0.003(3) 0.006(3)
C10N 0.018(3) 0.027(4) 0.028(4) 0.001(3) 0.006(3) -0.002(3)
C11N 0.011(3) 0.010(3) 0.040(4) -0.003(3) 0.004(3) 0.003(2)
C12N 0.021(3) 0.020(4) 0.048(5) -0.008(3) 0.002(3) -0.004(3)
C13N 0.024(3) 0.025(4) 0.036(4) 0.006(3) -0.001(3) -0.002(3)
C14N 0.017(3) 0.031(4) 0.024(4) -0.005(3) 0.003(3) -0.004(3)
C15N 0.016(3) 0.035(4) 0.022(3) -0.003(3) 0.002(3) 0.003(3)
C16N 0.020(3) 0.030(4) 0.022(3) 0.000(3) 0.003(3) -0.003(3)
C17N 0.013(3) 0.030(4) 0.022(3) 0.006(3) 0.002(2) 0.008(2)
C18N 0.022(3) 0.036(4) 0.034(4) 0.003(3) -0.001(3) 0.005(3)
C19N 0.021(4) 0.067(6) 0.051(5) 0.017(4) 0.005(3) 0.020(4)
C20N 0.017(3) 0.037(4) 0.030(4) -0.007(3) -0.005(3) 0.001(3)
C21N 0.028(4) 0.059(6) 0.059(6) -0.010(4) 0.007(4) -0.019(4)
C22N 0.015(3) 0.025(4) 0.035(4) 0.008(3) 0.002(3) 0.003(2)
C23N 0.013(3) 0.026(4) 0.030(4) 0.001(3) -0.002(3) 0.002(2)
C24N 0.020(3) 0.019(3) 0.028(4) -0.002(3) 0.002(3) -0.003(2)
C25N 0.020(3) 0.022(3) 0.031(4) -0.006(3) -0.001(3) -0.006(2)
C26N 0.021(3) 0.023(4) 0.041(4) -0.001(3) 0.000(3) -0.001(3)
C27N 0.038(4) 0.028(4) 0.051(5) -0.010(4) -0.013(4) -0.004(3)
C28N 0.051(5) 0.043(5) 0.067(6) -0.024(4) -0.001(5) -0.001(4)
C29N 0.009(3) 0.027(4) 0.034(4) -0.003(3) -0.002(2) -0.004(2)
C30N 0.023(3) 0.038(4) 0.034(4) 0.003(3) 0.003(3) 0.001(3)
C31N 0.026(4) 0.017(3) 0.073(6) 0.001(4) 0.003(4) -0.008(3)
C32N 0.032(4) 0.029(4) 0.082(7) 0.003(4) 0.007(4) 0.017(3)
C33N 0.048(5) 0.011(3) 0.065(6) 0.002(3) -0.018(4) 0.007(3)
C34N 0.051(5) 0.039(5) 0.065(6) 0.025(4) -0.005(5) -0.006(4)
C35N 0.019(3) 0.031(4) 0.062(5) -0.013(4) -0.005(3) -0.004(3)
C36N 0.039(5) 0.034(4) 0.077(7) 0.003(4) 0.001(4) -0.018(4)
C1W 0.050(6) 0.075(7) 0.045(6) -0.004(4) -0.003(5) 0.001(5)
C2W 0.049(6) 0.098(9) 0.036(5) -0.014(5) 0.000(4) 0.000(5)
C3W 0.056(7) 0.107(9) 0.032(5) 0.008(5) 0.007(5) 0.001(5)
C4W 0.047(6) 0.120(11) 0.060(7) 0.006(6) -0.004(5) -0.002(6)
C5W 0.085(10) 0.081(9) 0.100(10) 0.006(8) 0.049(8) 0.028(7)
C6W 0.142(16) 0.142(15) 0.093(11) 0.034(10) 0.016(11) 0.067(13)
C8W 0.071(9) 0.097(10) 0.082(9) 0.027(8) 0.025(7) 0.016(7)
C9W 0.055(6) 0.096(9) 0.024(4) 0.004(4) 0.007(4) -0.006(5)
C10W 0.074(9) 0.138(12) 0.029(5) 0.011(6) -0.004(5) -0.006(7)
C11W 0.112(14) 0.145(15) 0.080(10) -0.013(9) 0.011(9) -0.026(11)
C12W 0.072(10) 0.165(17) 0.19(2) 0.065(15) 0.052(12) 0.060(11)
C13W 0.054(8) 0.131(14) 0.169(17) -0.050(13) 0.033(10) 0.001(8)
U2 0.0274(5) 0.0372(5) 0.0475(7) -0.0103(4) 0.0083(4) -0.0214(4)
U8 0.0274(5) 0.0372(5) 0.0475(7) -0.0103(4) 0.0083(4) -0.0214(4)
U9 0.0274(5) 0.0372(5) 0.0475(7) -0.0103(4) 0.0083(4) -0.0214(4)
U10 0.089(6) 0.110(6) 0.133(7) -0.036(5) -0.001(5) 0.026(5)
U3 0.0400(16) 0.092(3) 0.091(2) -0.0012(18) 0.0064(14) 0.0378(17)
U1 0.056(4) 0.044(3) 0.063(5) 0.014(3) 0.007(3) -0.026(3)
U5 0.041(2) 0.329(13) 0.147(5) -0.051(5) 0.024(3) -0.029(4)
C1A 0.131(11) 0.040(7) 0.136(11) -0.003(8) -0.005(10) -0.056(8)
C2A 0.114(10) 0.049(8) 0.103(10) -0.029(7) 0.009(9) -0.049(7)
C3A 0.121(11) 0.068(9) 0.078(9) -0.040(7) 0.014(9) -0.013(8)
C4A 0.121(11) 0.049(8) 0.126(11) -0.052(8) 0.021(10) 0.017(8)
C5A 0.137(12) 0.063(9) 0.162(12) -0.019(10) 0.027(11) 0.017(10)
C6A 0.098(10) 0.079(9) 0.103(10) -0.043(8) 0.019(9) 0.021(8)
C7A 0.058(8) 0.102(9) 0.058(8) -0.044(7) 0.024(6) 0.007(7)
C8A 0.087(9) 0.109(10) 0.047(7) -0.030(7) 0.020(7) -0.024(8)
C9A 0.114(10) 0.111(10) 0.044(7) -0.035(7) 0.011(8) -0.032(9)
C10A 0.092(9) 0.107(9) 0.036(7) 0.000(7) 0.029(7) -0.026(8)
C11A 0.095(10) 0.120(10) 0.036(7) 0.012(7) -0.006(7) -0.012(9)
C12A 0.084(9) 0.140(11) 0.043(7) -0.023(8) -0.018(7) -0.032(9)
C13A 0.099(11) 0.094(10) 0.156(12) -0.025(10) 0.023(10) 0.034(9)
C14A 0.054(8) 0.109(11) 0.151(12) -0.031(10) 0.009(9) 0.025(8)
C15A 0.042(7) 0.123(11) 0.118(11) -0.034(9) 0.037(8) -0.008(8)
C16A 0.045(7) 0.105(10) 0.073(9) -0.027(8) 0.042(6) -0.013(7)
C17A 0.052(7) 0.132(11) 0.091(10) -0.045(9) 0.021(7) -0.020(8)
C18A 0.022(6) 0.137(11) 0.111(11) -0.012(9) -0.007(7) -0.013(8)
C19A 0.091(10) 0.120(11) 0.134(12) -0.048(10) -0.005(9) -0.053(9)
C20A 0.067(8) 0.091(9) 0.063(8) 0.001(7) 0.047(7) -0.030(7)
C21A 0.093(10) 0.107(10) 0.098(10) 0.001(9) 0.040(8) -0.044(8)
C22A 0.098(10) 0.100(9) 0.061(8) 0.026(8) 0.038(7) -0.030(8)
C23A 0.116(11) 0.084(9) 0.088(9) 0.066(8) 0.028(9) 0.000(9)
C25A 0.069(8) 0.131(11) 0.067(8) 0.019(8) -0.030(7) 0.027(9)
C26A 0.120(11) 0.078(9) 0.132(11) 0.067(8) 0.049(9) -0.012(9)
C27A 0.033(6) 0.089(9) 0.118(10) -0.018(8) -0.010(7) -0.035(6)
C28A 0.083(9) 0.099(10) 0.094(9) -0.036(8) 0.001(8) -0.056(8)
C29A 0.119(11) 0.055(8) 0.108(10) 0.008(8) 0.015(9) -0.059(8)
C30A 0.074(9) 0.122(11) 0.091(10) 0.016(9) -0.034(8) 0.014(9)
C31A 0.101(10) 0.134(11) 0.075(9) 0.032(10) -0.040(9) -0.002(10)
C32A 0.091(10) 0.166(12) 0.059(9) -0.019(10) -0.029(9) -0.023(10)
C33A 0.065(9) 0.147(12) 0.103(11) -0.023(10) -0.044(8) -0.019(9)
C35A 0.104(11) 0.115(10) 0.115(10) -0.088(9) 0.033(9) -0.035(9)
C36A 0.144(12) 0.098(10) 0.067(9) 0.055(8) 0.019(9) -0.039(9)
C37A 0.139(12) 0.127(11) 0.048(8) 0.047(9) 0.012(9) -0.005(10)
C39A 0.132(11) 0.039(7) 0.157(12) 0.040(8) 0.027(10) -0.004(8)
C40A 0.110(11) 0.058(8) 0.146(12) 0.033(9) 0.014(10) 0.030(8)
C41A 0.121(11) 0.093(10) 0.111(11) 0.051(9) 0.009(10) 0.027(9)
C42A 0.080(9) 0.115(10) 0.092(10) 0.032(9) 0.001(8) 0.042(9)
C44A 0.104(10) 0.095(10) 0.081(9) -0.072(7) 0.032(8) -0.004(8)
C45A 0.088(9) 0.136(11) 0.065(8) -0.028(9) 0.035(8) 0.035(9)
C46A 0.088(9) 0.126(11) 0.044(8) 0.005(8) 0.033(7) -0.022(9)
C47A 0.115(11) 0.131(11) 0.019(6) 0.005(7) 0.018(7) -0.028(9)
C48A 0.123(10) 0.089(9) 0.059(8) -0.049(7) 0.017(8) -0.053(8)
C49A 0.127(11) 0.128(11) 0.043(8) -0.026(9) -0.001(8) -0.041(10)
C50A 0.056(7) 0.125(10) 0.089(9) -0.031(8) 0.033(7) 0.027(8)
C51A 0.039(7) 0.136(11) 0.096(10) -0.001(9) 0.041(7) 0.003(8)
C52A 0.064(8) 0.138(11) 0.074(9) 0.001(9) 0.046(7) -0.036(8)
C53A 0.107(11) 0.134(11) 0.061(8) 0.026(9) 0.032(8) -0.039(9)
C54A 0.065(8) 0.090(10) 0.110(10) -0.010(8) 0.018(8) 0.048(7)
C55A 0.092(10) 0.067(8) 0.124(11) -0.014(9) 0.013(9) 0.045(8)
C56A 0.052(7) 0.102(9) 0.091(9) -0.011(8) -0.005(7) 0.041(7)
C57A 0.038(7) 0.117(10) 0.102(10) -0.026(9) 0.009(7) 0.011(8)
C58A 0.047(8) 0.115(11) 0.125(11) -0.015(9) -0.021(8) -0.024(8)
C59A 0.068(9) 0.100(10) 0.100(10) -0.001(9) 0.017(8) -0.061(8)
C60A 0.148(12) 0.066(9) 0.078(9) 0.034(8) 0.003(10) -0.054(9)
C61A 0.176(13) 0.065(9) 0.102(11) 0.026(8) -0.027(11) -0.029(10)
C62A 0.130(12) 0.097(10) 0.099(11) 0.056(9) -0.010(10) 0.014(10)
C63A 0.108(11) 0.112(11) 0.065(9) 0.046(8) -0.006(9) 0.016(9)
C64A 0.138(12) 0.120(11) 0.127(12) 0.028(11) -0.003(11) 0.036(11)
C65A 0.147(12) 0.090(11) 0.154(13) 0.004(10) 0.009(11) 0.037(10)
C66A 0.167(13) 0.048(8) 0.150(12) 0.003(9) 0.005(11) -0.019(10)
C67A 0.044(7) 0.124(11) 0.105(10) 0.000(9) -0.025(8) 0.022(8)
C68A 0.058(8) 0.149(12) 0.127(11) -0.031(10) 0.012(9) -0.015(9)
C70A 0.102(10) 0.068(9) 0.139(11) -0.002(8) 0.030(10) -0.050(8)
C71A 0.103(10) 0.095(10) 0.134(11) 0.045(9) 0.037(9) -0.044(9)
C72A 0.113(10) 0.089(9) 0.130(11) -0.078(9) 0.036(9) 0.019(9)
C73A 0.116(10) 0.060(8) 0.117(10) -0.066(8) 0.045(9) -0.028(8)
C74A 0.144(11) 0.042(7) 0.140(12) -0.021(9) 0.028(10) -0.039(8)
C75A 0.093(10) 0.141(11) 0.132(11) -0.074(10) -0.019(10) -0.039(10)
C76A 0.136(12) 0.105(10) 0.091(10) 0.071(9) -0.001(10) 0.007(10)
C77A 0.111(11) 0.140(11) 0.056(9) 0.032(9) -0.027(8) 0.013(10)
C78A 0.058(8) 0.118(11) 0.075(9) 0.007(8) -0.043(7) -0.003(8)
C79A 0.096(10) 0.126(11) 0.055(8) -0.012(8) -0.023(7) -0.040(9)
C1 0.103(17) 0.173(19) 0.113(17) -0.031(17) 0.006(16) 0.006(17)
C2 0.090(17) 0.171(19) 0.103(17) -0.029(17) -0.015(15) 0.027(17)
C3 0.091(16) 0.161(18) 0.089(16) -0.019(16) -0.037(15) 0.028(16)
C4 0.101(17) 0.166(19) 0.093(17) -0.029(16) -0.008(16) 0.029(17)
C5 0.099(17) 0.162(19) 0.097(17) -0.034(16) 0.014(15) 0.025(16)
C6 0.098(17) 0.157(19) 0.086(17) -0.028(16) 0.011(16) 0.034(16)
C7 0.101(17) 0.151(18) 0.081(16) -0.014(16) 0.009(15) 0.026(16)
C8 0.096(16) 0.142(18) 0.080(16) -0.007(16) -0.012(15) 0.043(16)
C9 0.100(16) 0.164(18) 0.092(17) -0.003(16) -0.034(15) 0.043(17)
C10 0.103(16) 0.140(18) 0.081(16) -0.007(16) -0.019(15) 0.042(16)
C11 0.114(17) 0.146(18) 0.089(16) -0.014(16) -0.001(15) 0.057(16)
C12 0.102(17) 0.161(18) 0.099(17) 0.000(16) -0.018(15) 0.059(16)
C13 0.100(17) 0.161(19) 0.088(17) -0.034(16) 0.027(15) 0.036(16)
C14 0.086(17) 0.155(19) 0.077(16) -0.020(16) 0.027(15) 0.028(16)
C15 0.077(16) 0.152(19) 0.069(16) -0.009(16) 0.037(14) 0.013(16)
C16 0.092(17) 0.153(19) 0.080(16) -0.002(16) 0.021(15) 0.009(16)
C17 0.082(16) 0.160(19) 0.085(16) -0.002(16) 0.027(15) 0.008(16)
C18 0.084(17) 0.156(19) 0.087(16) -0.012(16) -0.002(15) 0.026(16)
C19 0.096(17) 0.176(19) 0.090(16) -0.011(17) -0.015(15) 0.001(17)
C20 0.101(16) 0.145(18) 0.091(16) -0.004(16) 0.005(15) 0.012(16)
C21 0.097(16) 0.153(19) 0.098(16) -0.008(16) 0.003(16) 0.006(16)
C22 0.106(16) 0.148(18) 0.101(16) -0.005(16) -0.010(15) 0.028(16)
C23 0.118(17) 0.151(18) 0.111(16) -0.031(16) -0.022(16) 0.020(16)
C25 0.108(17) 0.148(18) 0.113(16) -0.026(16) 0.027(15) 0.058(16)
C26 0.115(17) 0.156(18) 0.122(17) -0.047(16) -0.024(16) 0.003(17)
C27 0.086(16) 0.165(18) 0.104(17) -0.022(16) 0.014(15) 0.030(16)
C28 0.092(17) 0.173(18) 0.111(17) -0.018(17) -0.005(15) 0.033(17)
C29 0.112(17) 0.170(19) 0.121(17) -0.028(17) 0.020(16) -0.007(16)
C30 0.099(16) 0.143(18) 0.097(16) -0.036(16) 0.003(15) 0.028(16)
C31 0.122(17) 0.156(19) 0.119(17) -0.028(17) -0.008(16) 0.025(17)
C32 0.124(17) 0.164(19) 0.098(16) -0.011(16) -0.024(15) 0.026(16)
C33 0.095(17) 0.157(19) 0.076(16) -0.012(16) -0.020(15) 0.034(16)
C35 0.093(17) 0.176(19) 0.072(16) -0.002(16) -0.046(15) 0.007(17)
C36 0.126(17) 0.168(19) 0.113(17) 0.002(17) 0.025(16) -0.001(17)
C37 0.144(17) 0.171(19) 0.115(17) -0.001(17) 0.010(16) 0.012(17)
C39 0.118(17) 0.169(19) 0.117(17) -0.062(17) -0.034(16) 0.011(17)
C40 0.128(17) 0.166(18) 0.106(16) -0.065(16) -0.008(16) 0.021(17)
C41 0.123(17) 0.150(18) 0.109(16) -0.062(16) 0.015(16) 0.043(16)
C42 0.107(16) 0.146(17) 0.110(16) -0.041(15) 0.039(14) 0.048(15)
C44 0.109(17) 0.174(19) 0.064(15) -0.002(16) -0.027(15) 0.008(17)
C45 0.123(17) 0.167(18) 0.069(16) 0.010(16) 0.003(16) 0.001(17)
C46 0.130(17) 0.168(19) 0.082(16) 0.025(16) 0.015(16) -0.009(17)
C47 0.143(18) 0.169(19) 0.093(17) 0.017(17) -0.006(16) 0.006(17)
C48 0.116(17) 0.177(19) 0.071(16) 0.011(17) -0.040(15) 0.014(17)
C49 0.130(17) 0.169(19) 0.082(16) 0.006(16) -0.021(16) 0.020(17)
C50 0.115(16) 0.166(18) 0.078(16) -0.008(16) 0.029(15) 0.015(16)
C51 0.101(15) 0.164(17) 0.083(15) -0.019(15) 0.053(14) 0.025(15)
C52 0.103(16) 0.156(18) 0.086(16) -0.008(16) 0.041(15) -0.002(16)
C53 0.124(17) 0.161(19) 0.095(17) 0.012(16) 0.026(16) -0.021(16)
C54 0.115(16) 0.167(17) 0.076(15) -0.028(15) 0.029(14) 0.044(15)
C55 0.121(17) 0.169(18) 0.078(16) -0.038(16) -0.011(16) 0.031(17)
C56 0.100(12) 0.164(13) 0.093(12) -0.031(12) 0.048(11) 0.053(11)
C57 0.100(12) 0.164(13) 0.093(12) -0.031(12) 0.048(11) 0.053(11)
C58 0.089(16) 0.167(17) 0.104(16) -0.026(15) 0.026(14) 0.051(15)
C59 0.094(16) 0.161(18) 0.100(17) -0.022(16) 0.030(15) 0.002(16)
C60 0.119(17) 0.170(19) 0.120(17) -0.011(17) 0.017(16) 0.000(16)
C61 0.113(17) 0.157(19) 0.115(17) -0.025(16) 0.016(16) 0.015(17)
C62 0.111(17) 0.152(18) 0.114(17) -0.033(16) 0.021(16) 0.028(16)
C63 0.125(17) 0.165(19) 0.125(17) -0.021(17) 0.026(16) 0.023(17)
C64 0.108(17) 0.149(19) 0.106(17) -0.035(16) 0.016(15) 0.035(16)
C65 0.096(16) 0.152(18) 0.093(16) -0.035(16) 0.027(15) 0.036(16)
C66 0.102(17) 0.166(19) 0.109(17) -0.037(16) 0.009(15) 0.016(16)
C67 0.078(16) 0.145(18) 0.078(16) -0.020(15) 0.023(14) 0.041(15)
C68 0.083(16) 0.168(19) 0.078(16) -0.008(16) -0.003(15) 0.006(16)
C70 0.102(17) 0.178(19) 0.107(17) -0.026(17) -0.033(15) -0.004(17)
C71 0.105(17) 0.164(19) 0.115(17) -0.019(17) -0.008(16) 0.002(17)
C72 0.105(17) 0.190(19) 0.067(16) -0.019(17) -0.035(15) 0.013(17)
C73 0.097(17) 0.191(19) 0.072(16) -0.025(16) -0.045(15) -0.001(17)
C74 0.108(17) 0.179(19) 0.098(17) -0.047(17) -0.060(15) -0.001(17)
C75 0.092(17) 0.168(19) 0.078(16) -0.010(16) -0.028(15) 0.019(16)
C76 0.121(17) 0.147(18) 0.101(16) -0.042(16) 0.004(15) 0.044(16)
C77 0.120(17) 0.146(18) 0.101(16) -0.027(16) 0.018(15) 0.060(16)
C78 0.091(16) 0.153(18) 0.104(17) -0.021(16) 0.015(15) 0.055(16)
C79 0.091(16) 0.168(18) 0.108(17) -0.002(17) -0.009(15) 0.058(16)

loop_
_atom_type_symbol
_atom_type_description
_atom_type_scat_dispersion_real
_atom_type_scat_dispersion_imag
_atom_type_scat_source
C C 0.0033 0.0016 'International Tables Vol C Tables 4.2.6.8 and 6.1.1.4'
H H 0.0000 0.0000 'International Tables Vol C Tables 4.2.6.8 and 6.1.1.4'
N N 0.0061 0.0033 'International Tables Vol C Tables 4.2.6.8 and 6.1.1.4'
Ni Ni 0.3393 1.1124 'International Tables Vol C Tables 4.2.6.8 and 6.1.1.4'
U U -9.6767 9.6646 'International Tables Vol C Tables 4.2.6.8 and 6.1.1.4'

loop_
_geom_angle_atom_site_label_1
_geom_angle_atom_site_label_2
_geom_angle_atom_site_label_3
_geom_angle
N2 Ni1 N1 89.9(2)
N2 Ni1 N3 89.5(2)
N1 Ni1 N3 177.9(2)
N2 Ni1 N4 177.2(2)
N1 Ni1 N4 90.2(2)
N3 Ni1 N4 90.3(2)
C24N N4 C23N 104.2(5)
C24N N4 Ni1 127.0(4)
C23N N4 Ni1 128.8(4)
C14N N3 C17N 104.8(5)
C14N N3 Ni1 129.0(4)
C17N N3 Ni1 126.0(4)
C6N N1 C1N 103.7(6)
C6N N1 Ni1 128.2(4)
C1N N1 Ni1 127.9(4)
C11N N2 C10N 102.0(5)
C11N N2 Ni1 129.7(4)
C10N N2 Ni1 128.2(4)
C25N C1N N1 124.2(6)
C25N C1N C2N 124.1(6)
N1 C1N C2N 111.8(6)
C5N C2N C1N 106.2(6)
C5N C2N C3N 128.8(6)
C1N C2N C3N 124.9(6)
C2N C3N C4N 110.9(6)
C2N C5N C6N 106.7(6)
C2N C5N C7N 129.6(6)
C6N C5N C7N 123.6(6)
N1 C6N C9N 125.0(6)
N1 C6N C5N 111.6(6)
C9N C6N C5N 123.3(6)
C8N C7N C5N 110.3(6)
C10N C9N C6N 123.8(6)
C9N C10N N2 124.7(6)
C9N C10N C13N 123.8(6)
N2 C10N C13N 111.6(6)
N2 C11N C29N 122.1(5)
N2 C11N C12N 113.3(6)
C29N C11N C12N 124.6(6)
C13N C12N C11N 106.1(6)
C13N C12N C35N 128.6(7)
C11N C12N C35N 125.2(7)
C12N C13N C10N 107.0(6)
C12N C13N C33N 128.2(6)
C10N C13N C33N 124.6(6)
N3 C14N C29N 123.8(6)
N3 C14N C15N 112.3(6)
C29N C14N C15N 123.9(6)
C16N C15N C14N 106.2(6)
C16N C15N C20N 129.0(6)
C14N C15N C20N 124.7(6)
C15N C16N C17N 107.7(6)
C15N C16N C18N 128.6(6)
C17N C16N C18N 123.4(6)
C22N C17N N3 125.7(6)
C22N C17N C16N 125.5(6)
N3 C17N C16N 108.9(6)
C16N C18N C19N 110.9(6)
C15N C20N C21N 111.0(6)
C17N C22N C23N 126.3(6)
N4 C23N C22N 122.7(6)
N4 C23N C30N 112.1(6)
C22N C23N C30N 125.2(6)
C25N C24N N4 126.7(6)
C25N C24N C26N 123.1(6)
N4 C24N C26N 110.3(6)
C24N C25N C1N 124.0(6)
C30N C26N C24N 106.3(6)
C30N C26N C27N 130.0(7)
C24N C26N C27N 123.4(6)
C28N C27N C26N 113.4(7)
C14N C29N C11N 125.8(6)
C26N C30N C23N 107.0(6)
C26N C30N C31N 128.7(7)
C23N C30N C31N 124.2(6)
C30N C31N C32N 111.8(6)
C34N C33N C13N 112.7(7)
C12N C35N C36N 112.8(7)
C2W C1W C9W 118.2(11)
C1W C2W C3W 123.7(10)
C2W C3W C4W 115.5(10)
C10W C4W C3W 121.5(12)
C6W C5W C13W 118.1(13)
C5W C6W C12W 119.9(15)
C12W C8W C11W 119.8(14)
C1W C9W C10W 120.5(10)
C4W C10W C9W 120.7(11)
C8W C11W C13W 124.0(15)
C8W C12W C6W 120.4(15)
C5W C13W C11W 117.0(13)
U1 U2 U9 59.1(6)
U1 U2 U5 137.5(5)
U9 U2 U5 131.0(6)
U1 U2 U3 111.3(4)
U9 U2 U3 121.0(4)
U5 U2 U3 26.4(2)
U1 U2 U10 96.9(5)
U9 U2 U10 114.5(4)
U5 U2 U10 40.7(4)
U3 U2 U10 14.4(2)
U1 U2 U8 111.0(6)
U9 U2 U8 121.7(6)
U5 U2 U8 26.7(5)
U3 U2 U8 0.9(4)
U10 U2 U8 14.1(5)
U3 U8 U10 62(3)
U3 U8 U5 14.9(16)
U10 U8 U5 77(2)
U3 U8 U2 3.3(15)
U10 U8 U2 61(2)
U5 U8 U2 15.4(4)
U3 U8 U1 12.4(19)
U10 U8 U1 51(2)
U5 U8 U1 26.3(5)
U2 U8 U1 10.88(18)
U1 U9 U2 52.8(8)
U1 U9 U5 73.8(9)
U2 U9 U5 30.0(4)
U1 U9 U3 69.6(7)
U2 U9 U3 45.4(4)
U5 U9 U3 23.86(19)
U1 U9 U10 63.7(7)
U2 U9 U10 52.4(4)
U5 U9 U10 36.1(3)
U3 U9 U10 12.92(19)
U3 U10 U8 50.8(18)
U3 U10 U5 30.9(7)
U8 U10 U5 81(2)
U3 U10 U2 53.8(7)
U8 U10 U2 105(2)
U5 U10 U2 23.1(2)
U3 U10 U1 67.1(8)
U8 U10 U1 118(2)
U5 U10 U1 36.4(3)
U2 U10 U1 13.29(16)
U3 U10 U9 61.1(7)
U8 U10 U9 111(2)
U5 U10 U9 32.3(3)
U2 U10 U9 13.08(13)
U1 U10 U9 12.93(16)
U8 U3 U10 67(2)
U8 U3 U5 158(2)
U10 U3 U5 133.7(9)
U8 U3 U2 175.9(19)
U10 U3 U2 111.8(8)
U5 U3 U2 22.1(3)
U8 U3 U1 165(2)
U10 U3 U1 98.4(8)
U5 U3 U1 35.5(3)
U2 U3 U1 13.40(16)
U8 U3 U9 169(2)
U10 U3 U9 106.0(8)
U5 U3 U9 31.2(3)
U2 U3 U9 13.53(13)
U1 U3 U9 14.55(17)
U2 U1 U9 68.1(10)
U2 U1 U5 27.5(4)
U9 U1 U5 82.8(10)
U2 U1 U3 55.3(4)
U9 U1 U3 95.9(8)
U5 U1 U3 27.9(2)
U2 U1 U10 69.8(5)
U9 U1 U10 103.4(7)
U5 U1 U10 42.4(3)
U3 U1 U10 14.5(2)
U2 U1 U8 58.1(5)
U9 U1 U8 98.0(8)
U5 U1 U8 30.7(4)
U3 U1 U8 2.9(4)
U10 U1 U8 11.7(4)
U2 U5 U3 131.4(4)
U2 U5 U1 15.0(2)
U3 U5 U1 116.6(4)
U2 U5 U9 19.1(3)
U3 U5 U9 125.0(3)
U1 U5 U9 23.4(3)
U2 U5 U10 116.2(5)
U3 U5 U10 15.4(3)
U1 U5 U10 101.3(5)
U9 U5 U10 111.6(4)
U2 U5 U8 137.9(9)
U3 U5 U8 6.7(8)
U1 U5 U8 123.0(9)
U9 U5 U8 131.5(9)
U10 U5 U8 21.8(8)
C2A C1A C29A 123.8(18)
C2A C1A C66A 120.3(19)
C29A C1A C66A 109.7(12)
C1A C2A C28A 113.4(19)
C1A C2A C3A 114.4(19)
C28A C2A C3A 121.6(17)
C9A C3A C4A 125(2)
C9A C3A C2A 113.0(19)
C4A C3A C2A 117.0(19)
C3A C4A C5A 123(2)
C3A C4A C6A 120.0(19)
C5A C4A C6A 108.4(12)
C66A C5A C4A 123(2)
C66A C5A C65A 123(2)
C4A C5A C65A 107.7(13)
C7A C6A C13A 121.3(16)
C7A C6A C4A 118.1(16)
C13A C6A C4A 108.2(12)
C16A C7A C8A 122.8(18)
C16A C7A C6A 117.2(16)
C8A C7A C6A 113.8(16)
C7A C8A C9A 125.6(16)
C7A C8A C10A 113.2(15)
C9A C8A C10A 110.1(12)
C3A C9A C8A 116.0(17)
C3A C9A C12A 122.7(17)
C8A C9A C12A 107.8(12)
C22A C10A C8A 127.8(17)
C22A C10A C11A 118.0(16)
C8A C10A C11A 105.9(11)
C77A C11A C12A 121.6(17)
C77A C11A C10A 114.3(16)
C12A C11A C10A 108.5(11)
C79A C12A C11A 116.2(17)
C79A C12A C9A 126.7(16)
C11A C12A C9A 107.2(11)
C14A C13A C6A 119(2)
C14A C13A C65A 123(2)
C6A C13A C65A 108.7(13)
C13A C14A C15A 118(2)
C13A C14A C67A 117(2)
C15A C14A C67A 120(2)
C14A C15A C16A 123.7(17)
C14A C15A C17A 117.6(18)
C16A C15A C17A 108.9(12)
C7A C16A C15A 119.8(16)
C7A C16A C20A 120.5(16)
C15A C16A C20A 111.7(11)
C68A C17A C15A 127.8(17)
C68A C17A C21A 117.6(17)
C15A C17A C21A 104.7(11)
C68A C18A C33A 108.9(12)
C68A C18A C67A 123.4(17)
C33A C18A C67A 116.8(15)
C70A C19A C75A 120.6(18)
C70A C19A C68A 112.3(17)
C75A C19A C68A 106.9(12)
C22A C20A C16A 125.0(15)
C22A C20A C21A 122.7(16)
C16A C20A C21A 107.6(11)
C71A C21A C20A 120.1(17)
C71A C21A C17A 118.1(17)
C20A C21A C17A 106.5(11)
C20A C22A C10A 110.4(17)
C20A C22A C23A 119.8(19)
C10A C22A C23A 120.2(18)
C76A C23A C22A 119(2)
C76A C23A C26A 117(2)
C22A C23A C26A 115.6(19)
C78A C25A C42A 121.6(17)
C78A C25A C77A 120.4(18)
C42A C25A C77A 105.8(12)
C39A C26A C23A 124.7(17)
C39A C26A C71A 107.2(13)
C23A C26A C71A 121.9(18)
C59A C27A C28A 114.5(15)
C59A C27A C58A 125.8(15)
C28A C27A C58A 108.3(12)
C2A C28A C79A 120.8(16)
C2A C28A C27A 122.1(16)
C79A C28A C27A 106.9(12)
C59A C29A C1A 120.2(19)
C59A C29A C60A 127.1(19)
C1A C29A C60A 104.5(12)
C64A C30A C31A 110.5(13)
C64A C30A C67A 113.9(18)
C31A C30A C67A 126.6(18)
C32A C31A C30A 124.5(18)
C32A C31A C63A 120.8(18)
C30A C31A C63A 105.4(12)
C31A C32A C33A 109.1(18)
C31A C32A C49A 119.7(18)
C33A C32A C49A 124.5(19)
C32A C33A C18A 131.4(17)
C32A C33A C75A 114.3(18)
C18A C33A C75A 106.9(12)
C75A C35A C48A 113(2)
C75A C35A C73A 122.1(19)
C48A C35A C73A 112.3(12)
C60A C36A C53A 117.4(19)
C60A C36A C37A 124(2)
C53A C36A C37A 106.8(12)
C63A C37A C47A 133(2)
C63A C37A C36A 109(2)
C47A C37A C36A 106.6(12)
C40A C39A C74A 120.8(18)
C40A C39A C26A 112.7(18)
C74A C39A C26A 111.1(13)
C41A C40A C39A 116(2)
C41A C40A C55A 126(2)
C39A C40A C55A 114(2)
C40A C41A C42A 113(2)
C40A C41A C76A 129(2)
C42A C41A C76A 107.4(12)
C56A C42A C41A 130.0(18)
C56A C42A C25A 111.2(16)
C41A C42A C25A 110.2(12)
C72A C44A C45A 116.0(17)
C72A C44A C48A 107.6(11)
C45A C44A C48A 125.8(16)
C46A C45A C44A 119.5(19)
C46A C45A C50A 115(2)
C44A C45A C50A 121(2)
C45A C46A C53A 128.1(18)
C45A C46A C47A 112.7(16)
C53A C46A C47A 105.6(12)
C49A C47A C37A 123(2)
C49A C47A C46A 120.2(18)
C37A C47A C46A 108.9(12)
C49A C48A C35A 145(2)
C49A C48A C44A 101.3(16)
C35A C48A C44A 104.1(12)
C48A C49A C47A 140(2)
C48A C49A C32A 100.5(18)
C47A C49A C32A 110.6(19)
C45A C50A C54A 119.4(16)
C45A C50A C51A 118.9(17)
C54A C50A C51A 110.4(12)
C52A C51A C50A 123.8(17)
C52A C51A C57A 122.6(16)
C50A C51A C57A 104.2(11)
C51A C52A C53A 119.3(17)
C51A C52A C59A 120.8(18)
C53A C52A C59A 107.9(19)
C36A C53A C46A 111.9(13)
C36A C53A C52A 128.3(18)
C46A C53A C52A 113.6(17)
C56A C54A C50A 110.4(12)
C56A C54A C55A 116.0(16)
C50A C54A C55A 124.1(15)
C72A C55A C54A 106.7(16)
C72A C55A C40A 126.2(17)
C54A C55A C40A 117.2(16)
C42A C56A C54A 117.7(16)
C42A C56A C57A 121.4(15)
C54A C56A C57A 106.6(11)
C58A C57A C51A 121.7(19)
C58A C57A C56A 122.7(19)
C51A C57A C56A 108.3(11)
C57A C58A C27A 121(2)
C57A C58A C78A 119.1(19)
C27A C58A C78A 108.2(12)
C29A C59A C27A 125.5(19)
C29A C59A C52A 121(2)
C27A C59A C52A 107.2(18)
C36A C60A C61A 117.6(19)
C36A C60A C29A 118.2(18)
C61A C60A C29A 112.2(12)
C62A C61A C60A 119(2)
C62A C61A C66A 124(2)
C60A C61A C66A 105.7(12)
C61A C62A C64A 121(2)
C61A C62A C63A 120(2)
C64A C62A C63A 107.2(13)
C37A C63A C62A 130(2)
C37A C63A C31A 112(2)
C62A C63A C31A 107.8(12)
C65A C64A C30A 124(2)
C65A C64A C62A 117(2)
C30A C64A C62A 109.2(13)
C64A C65A C13A 118(2)
C64A C65A C5A 117(2)
C13A C65A C5A 106.4(13)
C5A C66A C1A 122(2)
C5A C66A C61A 117(2)
C1A C66A C61A 107.7(13)
C30A C67A C14A 123.3(19)
C30A C67A C18A 109.9(17)
C14A C67A C18A 115.1(18)
C17A C68A C18A 115.3(18)
C17A C68A C19A 128.1(18)
C18A C68A C19A 106.9(12)
C19A C70A C71A 118.5(16)
C19A C70A C74A 113.8(17)
C71A C70A C74A 107.3(12)
C21A C71A C26A 118.7(18)
C21A C71A C70A 125.0(17)
C26A C71A C70A 106.3(12)
C44A C72A C55A 130.9(17)
C44A C72A C73A 110.5(13)
C55A C72A C73A 108.6(16)
C74A C73A C35A 118.1(18)
C74A C73A C72A 126.1(18)
C35A C73A C72A 105.4(12)
C73A C74A C39A 123.6(18)
C73A C74A C70A 122.1(19)
C39A C74A C70A 106.6(12)
C35A C75A C19A 122(2)
C35A C75A C33A 122(2)
C19A C75A C33A 109.3(13)
C23A C76A C77A 126(2)
C23A C76A C41A 118(2)
C77A C76A C41A 108.6(12)
C11A C77A C76A 122.2(18)
C11A C77A C25A 118.8(18)
C76A C77A C25A 107.9(12)
C25A C78A C79A 119.4(18)
C25A C78A C58A 123.0(17)
C79A C78A C58A 105.0(11)
C12A C79A C28A 114.6(17)
C12A C79A C78A 123.4(17)
C28A C79A C78A 111.5(12)
C2 C1 C29 127(3)
C2 C1 C66 119(3)
C29 C1 C66 107.9(15)
C1 C2 C28 110(3)
C1 C2 C3 116(3)
C28 C2 C3 121(3)
C9 C3 C4 123(3)
C9 C3 C2 115(3)
C4 C3 C2 116(3)
C3 C4 C5 122(3)
C3 C4 C6 119(3)
C5 C4 C6 108.3(15)
C66 C5 C4 125(3)
C66 C5 C65 119(3)
C4 C5 C65 107.7(15)
C13 C6 C7 120(3)
C13 C6 C4 107.7(16)
C7 C6 C4 121(3)
C16 C7 C8 122(3)
C16 C7 C6 117(3)
C8 C7 C6 111(3)
C7 C8 C9 126(3)
C7 C8 C10 111(2)
C9 C8 C10 107.9(15)
C3 C9 C8 118(3)
C3 C9 C12 120(3)
C8 C9 C12 108.6(15)
C22 C10 C8 131(3)
C22 C10 C11 115(2)
C8 C10 C11 107.1(14)
C77 C11 C12 121(3)
C77 C11 C10 113(3)
C12 C11 C10 107.3(16)
C79 C12 C11 115(3)
C79 C12 C9 127(3)
C11 C12 C9 107.6(14)
C14 C13 C6 120(3)
C14 C13 C65 122(3)
C6 C13 C65 109.6(15)
C13 C14 C15 119(3)
C13 C14 C67 118(3)
C15 C14 C67 122(3)
C14 C15 C16 122(3)
C14 C15 C17 117(3)
C16 C15 C17 109.3(15)
C7 C16 C15 121(3)
C7 C16 C20 122(3)
C15 C16 C20 110.4(15)
C68 C17 C15 127(3)
C68 C17 C21 119(3)
C15 C17 C21 106.2(14)
C68 C18 C33 108.9(15)
C68 C18 C67 123(3)
C33 C18 C67 115(2)
C75 C19 C70 122(3)
C75 C19 C68 107.1(16)
C70 C19 C68 111(3)
C22 C20 C16 122(3)
C22 C20 C21 115(3)
C16 C20 C21 109.1(15)
C71 C21 C20 122(3)
C71 C21 C17 118(3)
C20 C21 C17 104.9(14)
C20 C22 C10 109(2)
C20 C22 C23 126(3)
C10 C22 C23 123(3)
C76 C23 C22 119(3)
C76 C23 C26 114(3)
C22 C23 C26 117(3)
C78 C25 C42 123(3)
C78 C25 C77 122(3)
C42 C25 C77 107.1(15)
C39 C26 C71 106.2(15)
C39 C26 C23 123(3)
C71 C26 C23 114(3)
C59 C27 C58 124(3)
C59 C27 C28 118(3)
C58 C27 C28 108.6(15)
C2 C28 C79 120(3)
C2 C28 C27 122(3)
C79 C28 C27 108.4(15)
C59 C29 C1 120(3)
C59 C29 C60 126(3)
C1 C29 C60 107.1(15)
C64 C30 C31 109.9(16)
C64 C30 C67 112(3)
C31 C30 C67 129(3)
C32 C31 C30 123(3)
C32 C31 C63 122(3)
C30 C31 C63 106.8(14)
C31 C32 C33 109(3)
C31 C32 C49 116(3)
C33 C32 C49 125(3)
C32 C33 C18 133(3)
C32 C33 C75 111(2)
C18 C33 C75 106.2(15)
C75 C35 C48 114(3)
C75 C35 C73 127(3)
C48 C35 C73 111.7(16)
C60 C36 C53 114(3)
C60 C36 C37 128(3)
C53 C36 C37 108.3(15)
C63 C37 C47 128(4)
C63 C37 C36 111(3)
C47 C37 C36 105.5(15)
C40 C39 C74 117(3)
C40 C39 C26 118(3)
C74 C39 C26 110.9(16)
C41 C40 C39 111(3)
C41 C40 C55 126(3)
C39 C40 C55 116(3)
C40 C41 C42 109(3)
C40 C41 C76 132(3)
C42 C41 C76 108.3(15)
C56 C42 C41 134(3)
C56 C42 C25 111(2)
C41 C42 C25 108.9(15)
C72 C44 C45 112(3)
C72 C44 C48 106.3(16)
C45 C44 C48 122(3)
C46 C45 C44 114(3)
C46 C45 C50 115(3)
C44 C45 C50 122(3)
C45 C46 C53 130(3)
C45 C46 C47 120(2)
C53 C46 C47 108.4(15)
C49 C47 C37 124(3)
C49 C47 C46 118(3)
C37 C47 C46 108.3(16)
C49 C48 C35 144(3)
C49 C48 C44 108(2)
C35 C48 C44 105.0(14)
C48 C49 C47 132(4)
C48 C49 C32 101(3)
C47 C49 C32 113(3)
C45 C50 C54 120(3)
C45 C50 C51 118(3)
C54 C50 C51 109.0(15)
C52 C51 C57 122(3)
C52 C51 C50 125(3)
C57 C51 C50 106.5(14)
C51 C52 C53 118(3)
C51 C52 C59 121(3)
C53 C52 C59 109(3)
C36 C53 C46 108.9(17)
C36 C53 C52 129(3)
C46 C53 C52 113(3)
C56 C54 C50 109.4(15)
C56 C54 C55 112(3)
C50 C54 C55 123(3)
C72 C55 C54 105(2)
C72 C55 C40 125(3)
C54 C55 C40 121(3)
C42 C56 C54 119(3)
C42 C56 C57 122(3)
C54 C56 C57 108.3(15)
C58 C57 C51 122(3)
C58 C57 C56 121(3)
C51 C57 C56 106.5(15)
C57 C58 C27 122(3)
C57 C58 C78 120(3)
C27 C58 C78 106.2(14)
C29 C59 C27 123(3)
C29 C59 C52 120(3)
C27 C59 C52 108(3)
C36 C60 C61 113(3)
C36 C60 C29 122(3)
C61 C60 C29 108.4(16)
C62 C61 C60 118(3)
C62 C61 C66 129(3)
C60 C61 C66 108.3(14)
C61 C62 C64 117(3)
C61 C62 C63 126(3)
C64 C62 C63 108.3(15)
C37 C63 C62 123(3)
C37 C63 C31 116(3)
C62 C63 C31 106.1(16)
C65 C64 C30 125(3)
C65 C64 C62 117(3)
C30 C64 C62 108.3(16)
C64 C65 C13 118(3)
C64 C65 C5 120(3)
C13 C65 C5 106.1(15)
C5 C66 C1 121(3)
C5 C66 C61 117(3)
C1 C66 C61 106.9(16)
C30 C67 C14 123(3)
C30 C67 C18 110(2)
C14 C67 C18 114(3)
C17 C68 C18 116(3)
C17 C68 C19 127(3)
C18 C68 C19 107.2(14)
C19 C70 C71 120(3)
C19 C70 C74 116(3)
C71 C70 C74 105.6(16)
C21 C71 C26 125(3)
C21 C71 C70 123(3)
C26 C71 C70 107.2(14)
C44 C72 C55 136(3)
C44 C72 C73 110.0(15)
C55 C72 C73 107(2)
C74 C73 C35 118(3)
C74 C73 C72 128(3)
C35 C73 C72 105.9(15)
C73 C74 C39 125(3)
C73 C74 C70 120(3)
C39 C74 C70 107.8(15)
C35 C75 C19 117(3)
C35 C75 C33 123(3)
C19 C75 C33 109.4(15)
C23 C76 C77 122(3)
C23 C76 C41 119(3)
C77 C76 C41 107.4(15)
C11 C77 C76 125(3)
C11 C77 C25 119(3)
C76 C77 C25 108.2(15)
C25 C78 C79 117(3)
C25 C78 C58 122(3)
C79 C78 C58 107.9(15)
C12 C79 C28 116(3)
C12 C79 C78 125(3)
C28 C79 C78 109.0(15)

loop_
_geom_bond_atom_site_label_1
_geom_bond_atom_site_label_2
_geom_bond_distance
Ni1 N2 1.946(5)
Ni1 N1 1.954(6)
Ni1 N3 1.966(6)
Ni1 N4 1.967(5)
N4 C24N 1.371(8)
N4 C23N 1.373(8)
N3 C14N 1.356(8)
N3 C17N 1.405(8)
N1 C6N 1.366(8)
N1 C1N 1.396(8)
N2 C11N 1.384(8)
N2 C10N 1.398(8)
C1N C25N 1.381(9)
C1N C2N 1.430(9)
C2N C5N 1.360(11)
C2N C3N 1.497(9)
C3N C4N 1.511(12)
C5N C6N 1.445(9)
C5N C7N 1.552(10)
C6N C9N 1.396(10)
C7N C8N 1.528(12)
C9N C10N 1.355(9)
C10N C13N 1.411(9)
C11N C29N 1.396(9)
C11N C12N 1.397(9)
C12N C13N 1.362(10)
C12N C35N 1.514(9)
C13N C33N 1.534(10)
C14N C29N 1.381(9)
C14N C15N 1.428(9)
C15N C16N 1.348(10)
C15N C20N 1.513(9)
C16N C17N 1.448(9)
C16N C18N 1.506(9)
C17N C22N 1.331(9)
C18N C19N 1.533(10)
C20N C21N 1.539(10)
C22N C23N 1.393(9)
C23N C30N 1.404(10)
C24N C25N 1.357(9)
C24N C26N 1.450(9)
C26N C30N 1.345(10)
C26N C27N 1.503(10)
C27N C28N 1.498(13)
C30N C31N 1.508(10)
C31N C32N 1.540(11)
C33N C34N 1.509(13)
C35N C36N 1.525(11)
C1W C2W 1.359(15)
C1W C9W 1.380(14)
C2W C3W 1.413(16)
C3W C4W 1.426(16)
C4W C10W 1.334(18)
C5W C6W 1.31(2)
C5W C13W 1.372(10)
C6W C12W 1.47(2)
C8W C12W 1.26(2)
C8W C11W 1.27(2)
C9W C10W 1.403(17)
C11W C13W 1.42(2)
U2 U1 0.821(10)
U2 U9 0.957(9)
U2 U5 1.464(10)
U2 U3 2.912(5)
U2 U10 3.349(11)
U2 U8 3.69(4)
U8 U3 0.78(3)
U8 U10 0.93(4)
U8 U5 2.47(3)
U8 U1 4.06(4)
U9 U1 0.885(10)
U9 U5 2.212(13)
U9 U3 3.502(10)
U9 U10 3.846(13)
U10 U3 0.894(13)
U10 U5 2.435(15)
U10 U1 3.543(12)
U3 U5 1.729(10)
U3 U1 3.300(8)
U1 U5 2.142(14)
C1A C2A 1.38(2)
C1A C29A 1.47(2)
C1A C66A 1.48(2)
C2A C28A 1.43(3)
C2A C3A 1.60(3)
C3A C9A 1.31(2)
C3A C4A 1.32(2)
C4A C5A 1.44(2)
C4A C6A 1.48(2)
C5A C66A 1.21(3)
C5A C65A 1.52(2)
C6A C7A 1.45(2)
C6A C13A 1.45(2)
C7A C16A 1.34(2)
C7A C8A 1.38(2)
C8A C9A 1.453(18)
C8A C10A 1.492(18)
C9A C12A 1.52(2)
C10A C22A 1.41(2)
C10A C11A 1.517(19)
C11A C77A 1.32(2)
C11A C12A 1.477(19)
C12A C79A 1.35(2)
C13A C14A 1.35(3)
C13A C65A 1.46(2)
C14A C15A 1.39(3)
C14A C67A 1.48(3)
C15A C16A 1.42(2)
C15A C17A 1.499(18)
C16A C20A 1.429(18)
C17A C68A 1.26(2)
C17A C21A 1.550(18)
C18A C68A 1.47(2)
C18A C33A 1.48(2)
C18A C67A 1.49(3)
C19A C70A 1.44(2)
C19A C75A 1.44(2)
C19A C68A 1.55(2)
C20A C22A 1.39(2)
C20A C21A 1.492(18)
C21A C71A 1.29(2)
C22A C23A 1.43(3)
C23A C76A 1.18(2)
C23A C26A 1.49(3)
C25A C78A 1.26(2)
C25A C42A 1.489(19)
C25A C77A 1.54(2)
C26A C39A 1.48(2)
C26A C71A 1.50(2)
C27A C59A 1.44(2)
C27A C28A 1.491(19)
C27A C58A 1.493(19)
C28A C79A 1.471(19)
C29A C59A 1.20(2)
C29A C60A 1.517(19)
C30A C64A 1.43(2)
C30A C31A 1.45(2)
C30A C67A 1.46(3)
C31A C32A 1.36(2)
C31A C63A 1.51(2)
C32A C33A 1.42(2)
C32A C49A 1.60(2)
C33A C75A 1.52(2)
C35A C75A 1.26(2)
C35A C48A 1.416(19)
C35A C73A 1.48(2)
C36A C60A 1.32(2)
C36A C53A 1.37(2)
C36A C37A 1.53(2)
C37A C63A 1.17(2)
C37A C47A 1.408(19)
C39A C40A 1.42(3)
C39A C74A 1.42(2)
C40A C41A 1.27(3)
C40A C55A 1.55(2)
C41A C42A 1.44(2)
C41A C76A 1.52(2)
C42A C56A 1.40(2)
C44A C72A 1.399(19)
C44A C45A 1.41(3)
C44A C48A 1.596(19)
C45A C46A 1.36(2)
C45A C50A 1.43(3)
C46A C53A 1.437(19)
C46A C47A 1.48(2)
C47A C49A 1.30(2)
C48A C49A 1.23(3)
C50A C54A 1.444(19)
C50A C51A 1.494(19)
C51A C52A 1.30(3)
C51A C57A 1.50(2)
C52A C53A 1.52(3)
C52A C59A 1.55(2)
C54A C56A 1.422(19)
C54A C55A 1.51(2)
C55A C72A 1.48(2)
C56A C57A 1.534(19)
C57A C58A 1.10(2)
C58A C78A 1.53(2)
C60A C61A 1.43(2)
C61A C62A 1.21(2)
C61A C66A 1.53(2)
C62A C64A 1.45(2)
C62A C63A 1.47(2)
C64A C65A 1.41(3)
C70A C71A 1.50(2)
C70A C74A 1.52(2)
C72A C73A 1.492(19)
C73A C74A 1.34(2)
C76A C77A 1.44(2)
C78A C79A 1.481(19)
C1 C2 1.39(3)
C1 C29 1.48(3)
C1 C66 1.49(3)
C2 C28 1.44(3)
C2 C3 1.62(3)
C3 C9 1.31(3)
C3 C4 1.32(3)
C4 C5 1.45(3)
C4 C6 1.49(3)
C5 C66 1.21(3)
C5 C65 1.52(3)
C6 C13 1.45(3)
C6 C7 1.45(3)
C7 C16 1.35(3)
C7 C8 1.38(3)
C8 C9 1.46(2)
C8 C10 1.50(2)
C9 C12 1.52(3)
C10 C22 1.40(3)
C10 C11 1.52(3)
C11 C77 1.33(3)
C11 C12 1.47(3)
C12 C79 1.35(3)
C13 C14 1.34(3)
C13 C65 1.46(3)
C14 C15 1.38(3)
C14 C67 1.47(3)
C15 C16 1.42(3)
C15 C17 1.49(2)
C16 C20 1.44(2)
C17 C68 1.26(3)
C17 C21 1.54(2)
C18 C68 1.47(3)
C18 C33 1.49(3)
C18 C67 1.49(3)
C19 C75 1.43(3)
C19 C70 1.44(3)
C19 C68 1.54(3)
C20 C22 1.39(3)
C20 C21 1.50(2)
C21 C71 1.28(3)
C22 C23 1.42(3)
C23 C76 1.19(3)
C23 C26 1.52(3)
C25 C78 1.25(3)
C25 C42 1.48(3)
C25 C77 1.53(3)
C26 C39 1.48(3)
C26 C71 1.51(3)
C27 C59 1.43(3)
C27 C58 1.49(3)
C27 C28 1.50(3)
C28 C79 1.47(3)
C29 C59 1.20(3)
C29 C60 1.52(3)
C30 C64 1.43(3)
C30 C31 1.45(3)
C30 C67 1.46(3)
C31 C32 1.36(3)
C31 C63 1.50(3)
C32 C33 1.42(3)
C32 C49 1.61(3)
C33 C75 1.53(3)
C35 C75 1.26(3)
C35 C48 1.38(2)
C35 C73 1.47(3)
C36 C60 1.31(3)
C36 C53 1.37(3)
C36 C37 1.54(3)
C37 C63 1.17(3)
C37 C47 1.40(3)
C39 C40 1.42(3)
C39 C74 1.43(3)
C40 C41 1.27(3)
C40 C55 1.56(3)
C41 C42 1.45(3)
C41 C76 1.53(3)
C42 C56 1.39(3)
C44 C72 1.39(3)
C44 C45 1.42(3)
C44 C48 1.61(3)
C45 C46 1.35(3)
C45 C50 1.43(3)
C46 C53 1.42(3)
C46 C47 1.46(3)
C47 C49 1.31(3)
C48 C49 1.21(3)
C50 C54 1.46(3)
C50 C51 1.50(2)
C51 C52 1.31(3)
C51 C57 1.49(3)
C52 C53 1.52(3)
C52 C59 1.55(3)
C54 C56 1.43(3)
C54 C55 1.51(3)
C55 C72 1.49(3)
C56 C57 1.53(3)
C57 C58 1.10(3)
C58 C78 1.53(3)
C60 C61 1.43(3)
C61 C62 1.20(3)
C61 C66 1.52(3)
C62 C64 1.45(3)
C62 C63 1.48(3)
C64 C65 1.40(3)
C70 C71 1.51(3)
C70 C74 1.52(3)
C72 C73 1.49(3)
C73 C74 1.33(3)
C76 C77 1.45(3)
C78 C79 1.48(2)
